data_1533027
loop_
_publ_author_name
'Quarez, E.'
'Mentre, O.'

_publ_section_title
;
 Electrosynthesis, structural transitions and characterization of the new
 10H-(Ba5 Ru3 Na2 O14)
;
_journal_name_full 'Solid State Sciences'
_journal_page_first 1105
_journal_page_last 1116
_journal_volume 5
_journal_year 2003
_chemical_formula_sum 'Ba5 Na2 O14 Ru3'
_chemical_name_systematic 'Ba5 Na2 (Ru2 O9) (Ru O5)'
_space_group_IT_number 190
_symmetry_space_group_name_Hall 'P -6c -2c'
_symmetry_space_group_name_H-M 'P -6 2 c'
_cell_angle_alpha 90
_cell_angle_beta 90
_cell_angle_gamma 120
_cell_formula_units_Z 2
_cell_length_a 5.9261
_cell_length_b 5.9261
_cell_length_c 24.4
_cell_volume 742.093
_citation_journal_id_ASTM SSSCFJ
_cod_data_source_file Quarez_SSSCFJ_2003_941.cif
_cod_data_source_block Ba5Na2O14Ru3
_cod_original_cell_volume 742.0931
_cod_database_code 1533027

loop_
_symmetry_equiv_pos_as_xyz
x,y,z
-x+y,-x,-z+1/2
-y,x-y,z
x,y,-z+1/2
-x+y,-x,z
-y,x-y,-z+1/2
y,x,z+1/2
x-y,-y,-z
-x,-x+y,z+1/2
y,x,-z
x-y,-y,z+1/2
-x,-x+y,-z

loop_
_atom_site_label
_atom_site_type_symbol
_atom_site_fract_x
_atom_site_fract_y
_atom_site_fract_z
_atom_site_occupancy
_atom_site_U_iso_or_equiv
Ba2 Ba+2 0 0 0.16286 1 0.0
O1 O-2 0.177 0.307 0.0414 0.833 0.0
O3 O-2 0.632 0.795 0.75 1 0.0
O2 O-2 0.025 0.532 0.6531 1 0.0
Ba1 Ba+2 0.3333 0.6667 0.55607 1 0.0
Na1 Na+1 0.3333 0.6667 0.0995 1 0.0
Ba3 Ba+2 0.3333 0.6667 0.25 1 0.0
Ru2 Ru+6 0 0 0 1 0.0
Ru1 Ru+5 0.3333 0.6667 0.6942 1 0.0
